data_7132519
loop_
_publ_author_name
'Mondal, Rahul'
'Evans, Matthew J.'
'Nguyen, Dat T.'
'Rajeshkumar, Thayalan'
'Maron, Laurent'
'Jones, Cameron'

_publ_section_title
;
 Steric control of Mg-Mg bond formation <i>vs.</i> N<sub>2</sub>
 activation in the reduction of bulky magnesium diamide complexes.
;
_journal_issue 8
_journal_name_full 'Chemical communications (Cambridge, England)'
_journal_page_first 1016
_journal_page_last 1019
_journal_paper_doi 10.1039/d3cc05787a
_journal_volume 60
_journal_year 2024
_chemical_formula_sum 'C49 H68 N2 O'
_chemical_formula_weight 701.05
_space_group_crystal_system triclinic
_space_group_IT_number 2
_space_group_name_Hall '-P 1'
_space_group_name_H-M_alt 'P -1'
_atom_sites_solution_hydrogens mixed
_audit_creation_method SHELXL-2018/3
_audit_update_record
;
2023-11-22 deposited with the CCDC.	2023-12-19 downloaded from the CCDC.
;
_cell_angle_alpha 67.548(2)
_cell_angle_beta 70.378(2)
_cell_angle_gamma 81.771(2)
_cell_formula_units_Z 2
_cell_length_a 13.0578(3)
_cell_length_b 13.4792(4)
_cell_length_c 13.9769(3)
_cell_measurement_reflns_used 20524
_cell_measurement_temperature 123.01(10)
_cell_measurement_theta_max 79.7630
_cell_measurement_theta_min 3.5780
_cell_volume 2141.24(10)
_computing_structure_refinement 'SHELXL-2018/3 (Sheldrick, 2018)'
_computing_structure_solution 'SHELXT 2018/2 (Sheldrick, 2018)'
_diffrn_ambient_temperature 123.01(10)
_diffrn_detector 'Hybrid Pixel Array Detector'
_diffrn_detector_area_resol_mean 10.0000
_diffrn_detector_type HyPix
_diffrn_measured_fraction_theta_full 1.000
_diffrn_measured_fraction_theta_max 0.967
_diffrn_measurement_device 'four-circle diffractometer'
_diffrn_measurement_device_type 'XtaLAB Synergy, Dualflex, HyPix'
_diffrn_measurement_method '\w scans'
_diffrn_radiation_probe x-ray
_diffrn_radiation_type CuK\a
_diffrn_radiation_wavelength 1.54184
_diffrn_reflns_av_R_equivalents 0.0297
_diffrn_reflns_av_unetI/netI 0.0244
_diffrn_reflns_Laue_measured_fraction_full 1.000
_diffrn_reflns_Laue_measured_fraction_max 0.967
_diffrn_reflns_limit_h_max 16
_diffrn_reflns_limit_h_min -16
_diffrn_reflns_limit_k_max 17
_diffrn_reflns_limit_k_min -10
_diffrn_reflns_limit_l_max 17
_diffrn_reflns_limit_l_min -16
_diffrn_reflns_number 29245
_diffrn_reflns_point_group_measured_fraction_full 1.000
_diffrn_reflns_point_group_measured_fraction_max 0.967
_diffrn_reflns_theta_full 67.684
_diffrn_reflns_theta_max 80.069
_diffrn_reflns_theta_min 3.548
_diffrn_source 'micro-focus sealed X-ray tube'
_diffrn_source_type 'PhotonJet (Cu) X-ray Source'
_exptl_absorpt_coefficient_mu 0.476
_exptl_absorpt_correction_T_max 1.00000
_exptl_absorpt_correction_T_min 0.75580
_exptl_absorpt_correction_type multi-scan
_exptl_absorpt_process_details
;
CrysAlisPro 1.171.42.70a (Rigaku Oxford Diffraction, 2022)
Empirical absorption correction using spherical harmonics,
implemented in SCALE3 ABSPACK scaling algorithm.
;
_exptl_crystal_colour colourless
_exptl_crystal_density_diffrn 1.087
_exptl_crystal_description block
_exptl_crystal_F_000 768
_exptl_crystal_size_max 0.200
_exptl_crystal_size_mid 0.100
_exptl_crystal_size_min 0.100
_refine_diff_density_max 0.336
_refine_diff_density_min -0.269
_refine_diff_density_rms 0.040
_refine_ls_extinction_coef 0.0015(2)
_refine_ls_extinction_expression Fc^*^=kFc[1+0.001xFc^2^\l^3^/sin(2\q)]^-1/4^
_refine_ls_extinction_method 'SHELXL-2018/3 (Sheldrick 2018)'
_refine_ls_goodness_of_fit_ref 1.029
_refine_ls_hydrogen_treatment mixed
_refine_ls_matrix_type full
_refine_ls_number_parameters 514
_refine_ls_number_reflns 9054
_refine_ls_number_restraints 3
_refine_ls_restrained_S_all 1.029
_refine_ls_R_factor_all 0.0515
_refine_ls_R_factor_gt 0.0482
_refine_ls_shift/su_max 0.001
_refine_ls_shift/su_mean 0.000
_refine_ls_structure_factor_coef Fsqd
_refine_ls_weighting_details 'w=1/[\s^2^(Fo^2^)+(0.0580P)^2^+0.9621P] where P=(Fo^2^+2Fc^2^)/3'
_refine_ls_weighting_scheme calc
_refine_ls_wR_factor_gt 0.1254
_refine_ls_wR_factor_ref 0.1284
_reflns_Friedel_coverage 0.000
_reflns_number_gt 8357
_reflns_number_total 9054
_reflns_threshold_expression 'I > 2\s(I)'
_cod_data_source_file d3cc05787a2.cif
_cod_data_source_block cj1636
_cod_depositor_comments 'Adding full bibliography for 7132515--7132520.cif.'
_cod_database_code 7132519
_shelx_shelxl_version_number 2018/3
_shelx_space_group_comment
;
The symmetry employed for this shelxl refinement is uniquely defined
by the following loop, which should always be used as a source of
symmetry information in preference to the above space-group names.
They are only intended as comments.
;
_shelx_estimated_absorpt_t_min 0.911
_shelx_estimated_absorpt_t_max 0.954

loop_
_space_group_symop_operation_xyz
'x, y, z'
'-x, -y, -z'

loop_
_atom_site_label
_atom_site_type_symbol
_atom_site_fract_x
_atom_site_fract_y
_atom_site_fract_z
_atom_site_U_iso_or_equiv
_atom_site_adp_type
_atom_site_occupancy
_atom_site_site_symmetry_order
_atom_site_calc_flag
_atom_site_refinement_flags_posn
_atom_site_refinement_flags_adp
_atom_site_refinement_flags_occupancy
_atom_site_disorder_assembly
_atom_site_disorder_group
O1 O 0.56131(6) 0.73508(7) 0.66369(6) 0.02074(18) Uani 1 1 d . . . . .
N1 N 0.63164(8) 0.71121(8) 0.82527(8) 0.0217(2) Uani 1 1 d . . . . .
H1 H 0.6697(15) 0.7129(14) 0.7587(15) 0.039(4) Uiso 1 1 d . . . . .
N2 N 0.72199(8) 0.68592(9) 0.51512(8) 0.0230(2) Uani 1 1 d . . . . .
H2 H 0.7058(13) 0.6470(13) 0.5847(15) 0.033(4) Uiso 1 1 d . . . . .
C16 C 0.49231(9) 0.77703(9) 0.73900(9) 0.0192(2) Uani 1 1 d . . . . .
C17 C 0.53058(9) 0.76223(9) 0.82638(9) 0.0200(2) Uani 1 1 d . . . . .
C18 C 0.46571(10) 0.79702(10) 0.90921(10) 0.0235(2) Uani 1 1 d . . . . .
H18 H 0.490451 0.788270 0.968626 0.028 Uiso 1 1 calc R U . . .
C19 C 0.36384(10) 0.84501(10) 0.90583(10) 0.0263(3) Uani 1 1 d . . . . .
C20 C 0.33072(10) 0.86180(10) 0.81636(10) 0.0264(3) Uani 1 1 d . . . . .
H20 H 0.262368 0.895988 0.813525 0.032 Uiso 1 1 calc R U . . .
C21 C 0.39544(9) 0.82965(9) 0.72957(10) 0.0223(2) Uani 1 1 d . . . . .
C22 C 0.35998(10) 0.84935(10) 0.62979(10) 0.0252(3) Uani 1 1 d . . . . .
C23 C 0.45597(10) 0.82814(10) 0.53975(10) 0.0244(2) Uani 1 1 d . . . . .
C24 C 0.45615(12) 0.86480(12) 0.43101(11) 0.0329(3) Uani 1 1 d . . . . .
H24 H 0.395328 0.905236 0.412344 0.039 Uiso 1 1 calc R U . . .
C25 C 0.54272(13) 0.84364(12) 0.34990(11) 0.0345(3) Uani 1 1 d D . . . .
C26 C 0.63055(11) 0.78157(11) 0.37729(10) 0.0283(3) Uani 1 1 d . . . . .
H26 H 0.688633 0.764697 0.322763 0.034 Uiso 1 1 calc R U . . .
C27 C 0.63414(10) 0.74400(9) 0.48368(9) 0.0217(2) Uani 1 1 d . . . . .
C28 C 0.54680(9) 0.77045(9) 0.56224(9) 0.0202(2) Uani 1 1 d . . . . .
C30 C 0.29243(12) 0.87844(12) 0.99942(11) 0.0340(3) Uani 1 1 d . . . . .
H30A H 0.225033 0.912769 0.982909 0.041 Uiso 1 1 calc R U . . .
H30B H 0.330957 0.932577 1.005901 0.041 Uiso 1 1 calc R U . . .
C29 C 0.26215(12) 0.78555(13) 1.10745(12) 0.0385(3) Uani 1 1 d . . . . .
H29A H 0.224228 0.731372 1.101671 0.058 Uiso 1 1 calc R U . . .
H29B H 0.214410 0.811786 1.164126 0.058 Uiso 1 1 calc R U . . .
H29C H 0.328236 0.753485 1.126339 0.058 Uiso 1 1 calc R U . . .
C32 C 0.26749(12) 0.77242(14) 0.66259(13) 0.0398(3) Uani 1 1 d . . . . .
H32A H 0.292669 0.698113 0.691492 0.060 Uiso 1 1 calc R U . . .
H32B H 0.245798 0.782763 0.598713 0.060 Uiso 1 1 calc R U . . .
H32C H 0.205102 0.787395 0.718473 0.060 Uiso 1 1 calc R U . . .
C31 C 0.31895(12) 0.96578(12) 0.58860(12) 0.0354(3) Uani 1 1 d . . . . .
H31A H 0.257750 0.978894 0.646573 0.053 Uiso 1 1 calc R U . . .
H31B H 0.295072 0.977826 0.525570 0.053 Uiso 1 1 calc R U . . .
H31C H 0.377823 1.014923 0.567381 0.053 Uiso 1 1 calc R U . . .
C1 C 0.69443(9) 0.72589(10) 0.88565(9) 0.0213(2) Uani 1 1 d . . . . .
C2 C 0.75945(10) 0.81673(10) 0.84101(10) 0.0248(2) Uani 1 1 d . . . . .
C3 C 0.82933(11) 0.82254(11) 0.89498(11) 0.0283(3) Uani 1 1 d . . . . .
H3 H 0.875063 0.882861 0.864432 0.034 Uiso 1 1 calc R U . . .
C4 C 0.83422(11) 0.74260(11) 0.99238(10) 0.0277(3) Uani 1 1 d . . . . .
C5 C 0.76440(11) 0.65674(10) 1.03765(10) 0.0264(3) Uani 1 1 d . . . . .
H5 H 0.764354 0.603637 1.106005 0.032 Uiso 1 1 calc R U . . .
C6 C 0.69410(10) 0.64599(10) 0.98572(10) 0.0236(2) Uani 1 1 d . . . . .
C13 C 0.62342(11) 0.54727(10) 1.03513(10) 0.0283(3) Uani 1 1 d . . . . .
H13 H 0.581911 0.553818 0.984436 0.034 Uiso 1 1 calc R U . . .
C14 C 0.54111(13) 0.53864(13) 1.14512(13) 0.0411(3) Uani 1 1 d . . . . .
H14A H 0.579602 0.528581 1.197570 0.062 Uiso 1 1 calc R U . . .
H14B H 0.494157 0.477217 1.170887 0.062 Uiso 1 1 calc R U . . .
H14C H 0.496627 0.604588 1.137658 0.062 Uiso 1 1 calc R U . . .
C15 C 0.69353(14) 0.44534(12) 1.04493(15) 0.0469(4) Uani 1 1 d . . . . .
H15A H 0.745552 0.451674 0.973550 0.070 Uiso 1 1 calc R U . . .
H15B H 0.647001 0.383522 1.071032 0.070 Uiso 1 1 calc R U . . .
H15C H 0.733095 0.435319 1.096494 0.070 Uiso 1 1 calc R U . . .
C10 C 0.91838(13) 0.74791(13) 1.04343(12) 0.0372(3) Uani 1 1 d . . . . .
H10 H 0.903143 0.689038 1.116384 0.045 Uiso 1 1 calc R U . . .
C12 C 0.9124(2) 0.85396(17) 1.06042(19) 0.0657(6) Uani 1 1 d . . . . .
H12A H 0.930905 0.912787 0.989668 0.099 Uiso 1 1 calc R U . . .
H12B H 0.963845 0.851774 1.098585 0.099 Uiso 1 1 calc R U . . .
H12C H 0.838485 0.865557 1.103929 0.099 Uiso 1 1 calc R U . . .
C11 C 1.03121(14) 0.72768(18) 0.97438(16) 0.0553(5) Uani 1 1 d . . . . .
H11A H 1.034810 0.655958 0.970901 0.083 Uiso 1 1 calc R U . . .
H11B H 1.085329 0.732314 1.006919 0.083 Uiso 1 1 calc R U . . .
H11C H 1.046288 0.781698 0.900760 0.083 Uiso 1 1 calc R U . . .
C7 C 0.75883(11) 0.90601(11) 0.73395(11) 0.0299(3) Uani 1 1 d . . . . .
H7 H 0.691878 0.898557 0.717823 0.036 Uiso 1 1 calc R U . . .
C8 C 0.85728(15) 0.89388(14) 0.64149(12) 0.0457(4) Uani 1 1 d . . . . .
H8A H 0.924161 0.899329 0.656158 0.069 Uiso 1 1 calc R U . . .
H8B H 0.855079 0.950805 0.572821 0.069 Uiso 1 1 calc R U . . .
H8C H 0.855728 0.823714 0.636176 0.069 Uiso 1 1 calc R U . . .
C9 C 0.75494(13) 1.01677(12) 0.74046(13) 0.0389(3) Uani 1 1 d . . . . .
H9A H 0.692163 1.022090 0.801219 0.058 Uiso 1 1 calc R U . . .
H9B H 0.748299 1.071764 0.672388 0.058 Uiso 1 1 calc R U . . .
H9C H 0.821842 1.027754 0.751952 0.058 Uiso 1 1 calc R U . . .
C37 C 0.80520(9) 0.64106(10) 0.44491(9) 0.0219(2) Uani 1 1 d . . . . .
C42 C 0.90631(10) 0.69170(10) 0.39028(10) 0.0256(3) Uani 1 1 d . . . . .
C41 C 0.98659(10) 0.64748(11) 0.32237(10) 0.0274(3) Uani 1 1 d . . . . .
H41 H 1.054809 0.681838 0.284394 0.033 Uiso 1 1 calc R U . . .
C40 C 0.97057(10) 0.55484(10) 0.30812(9) 0.0244(2) Uani 1 1 d . . . . .
C39 C 0.87015(10) 0.50635(10) 0.36374(10) 0.0260(3) Uani 1 1 d . . . . .
H39 H 0.857910 0.442860 0.355180 0.031 Uiso 1 1 calc R U . . .
C38 C 0.78636(10) 0.54800(10) 0.43201(10) 0.0248(2) Uani 1 1 d . . . . .
C43 C 0.67804(11) 0.49111(12) 0.48880(12) 0.0343(3) Uani 1 1 d . . . . .
H43 H 0.627623 0.532833 0.531956 0.041 Uiso 1 1 calc R U . . .
C44 C 0.62804(13) 0.48937(16) 0.40468(16) 0.0498(4) Uani 1 1 d . . . . .
H44A H 0.609444 0.562871 0.363589 0.075 Uiso 1 1 calc R U . . .
H44B H 0.562143 0.446251 0.442008 0.075 Uiso 1 1 calc R U . . .
H44C H 0.680552 0.457890 0.354659 0.075 Uiso 1 1 calc R U . . .
C45 C 0.68999(14) 0.37831(14) 0.56694(16) 0.0526(4) Uani 1 1 d . . . . .
H45A H 0.740868 0.336418 0.526717 0.079 Uiso 1 1 calc R U . . .
H45B H 0.618969 0.343820 0.602031 0.079 Uiso 1 1 calc R U . . .
H45C H 0.717834 0.381901 0.622471 0.079 Uiso 1 1 calc R U . . .
C46 C 1.06294(10) 0.51048(11) 0.23358(10) 0.0283(3) Uani 1 1 d . . . . .
H46 H 1.094261 0.572573 0.165605 0.034 Uiso 1 1 calc R U . . .
C47 C 1.02773(12) 0.42922(14) 0.19988(13) 0.0406(3) Uani 1 1 d . . . . .
H47A H 1.001486 0.364690 0.263959 0.061 Uiso 1 1 calc R U . . .
H47B H 1.089761 0.410061 0.146527 0.061 Uiso 1 1 calc R U . . .
H47C H 0.969278 0.460600 0.167452 0.061 Uiso 1 1 calc R U . . .
C48 C 1.15378(11) 0.46271(12) 0.28525(12) 0.0365(3) Uani 1 1 d . . . . .
H48A H 1.176238 0.516077 0.305780 0.055 Uiso 1 1 calc R U . . .
H48B H 1.216041 0.442502 0.232862 0.055 Uiso 1 1 calc R U . . .
H48C H 1.127200 0.398970 0.350175 0.055 Uiso 1 1 calc R U . . .
C49 C 0.92971(11) 0.79185(12) 0.40419(11) 0.0326(3) Uani 1 1 d . . . . .
H49 H 0.865829 0.805856 0.461816 0.039 Uiso 1 1 calc R U . . .
C50 C 0.94311(12) 0.89032(12) 0.30006(13) 0.0381(3) Uani 1 1 d . . . . .
H50A H 1.006527 0.879649 0.242505 0.057 Uiso 1 1 calc R U . . .
H50B H 0.953592 0.953858 0.313455 0.057 Uiso 1 1 calc R U . . .
H50C H 0.877828 0.900672 0.277380 0.057 Uiso 1 1 calc R U . . .
C51 C 1.02990(13) 0.77603(13) 0.44232(12) 0.0393(3) Uani 1 1 d . . . . .
H51A H 1.020680 0.712328 0.508817 0.059 Uiso 1 1 calc R U . . .
H51B H 1.038528 0.839274 0.457148 0.059 Uiso 1 1 calc R U . . .
H51C H 1.094654 0.766358 0.385421 0.059 Uiso 1 1 calc R U . . .
C34 C 0.5512(3) 0.8946(2) 0.2285(2) 0.0265(6) Uani 0.711(9) 1 d D . P A 1
H34A H 0.499062 0.955820 0.217636 0.032 Uiso 0.711(9) 1 calc R U P A 1
H34B H 0.625342 0.922713 0.185940 0.032 Uiso 0.711(9) 1 calc R U P A 1
C33 C 0.5276(4) 0.8147(2) 0.1871(2) 0.0449(10) Uani 0.711(9) 1 d D . P A 1
H33A H 0.538691 0.848410 0.108734 0.067 Uiso 0.711(9) 1 calc R U P A 1
H33B H 0.452080 0.791563 0.224679 0.067 Uiso 0.711(9) 1 calc R U P A 1
H33C H 0.576651 0.752331 0.201194 0.067 Uiso 0.711(9) 1 calc R U P A 1
C36 C 0.5128(8) 0.8654(8) 0.2461(6) 0.0356(18) Uani 0.289(9) 1 d D . P A 2
H36A H 0.441431 0.833343 0.266599 0.043 Uiso 0.289(9) 1 calc R U P A 2
H36B H 0.505518 0.943917 0.209629 0.043 Uiso 0.289(9) 1 calc R U P A 2
C35 C 0.5955(11) 0.8208(8) 0.1676(6) 0.060(3) Uani 0.289(9) 1 d D . P A 2
H35A H 0.581678 0.850443 0.097142 0.090 Uiso 0.289(9) 1 calc R U P A 2
H35B H 0.590313 0.742413 0.195915 0.090 Uiso 0.289(9) 1 calc R U P A 2
H35C H 0.668589 0.840366 0.158460 0.090 Uiso 0.289(9) 1 calc R U P A 2

loop_
_atom_site_aniso_label
_atom_site_aniso_U_11
_atom_site_aniso_U_22
_atom_site_aniso_U_33
_atom_site_aniso_U_23
_atom_site_aniso_U_13
_atom_site_aniso_U_12
O1 0.0186(4) 0.0269(4) 0.0190(4) -0.0118(3) -0.0068(3) 0.0054(3)
N1 0.0194(5) 0.0283(5) 0.0208(5) -0.0125(4) -0.0068(4) 0.0014(4)
N2 0.0191(5) 0.0311(5) 0.0200(5) -0.0123(4) -0.0060(4) 0.0048(4)
C16 0.0184(5) 0.0199(5) 0.0196(5) -0.0099(4) -0.0032(4) 0.0002(4)
C17 0.0192(5) 0.0198(5) 0.0208(5) -0.0081(4) -0.0047(4) -0.0009(4)
C18 0.0263(6) 0.0253(6) 0.0214(5) -0.0115(5) -0.0068(5) 0.0000(5)
C19 0.0265(6) 0.0271(6) 0.0260(6) -0.0144(5) -0.0045(5) 0.0031(5)
C20 0.0220(6) 0.0297(6) 0.0291(6) -0.0156(5) -0.0069(5) 0.0070(5)
C21 0.0208(5) 0.0235(6) 0.0243(6) -0.0115(5) -0.0066(4) 0.0021(4)
C22 0.0206(6) 0.0317(6) 0.0282(6) -0.0161(5) -0.0108(5) 0.0075(5)
C23 0.0253(6) 0.0267(6) 0.0266(6) -0.0147(5) -0.0114(5) 0.0066(5)
C24 0.0356(7) 0.0401(7) 0.0331(7) -0.0212(6) -0.0217(6) 0.0191(6)
C25 0.0454(8) 0.0382(7) 0.0276(7) -0.0186(6) -0.0196(6) 0.0164(6)
C26 0.0325(7) 0.0326(7) 0.0226(6) -0.0153(5) -0.0096(5) 0.0094(5)
C27 0.0216(5) 0.0240(6) 0.0221(6) -0.0113(4) -0.0075(4) 0.0026(4)
C28 0.0211(5) 0.0226(5) 0.0195(5) -0.0100(4) -0.0078(4) 0.0021(4)
C30 0.0337(7) 0.0401(8) 0.0304(7) -0.0214(6) -0.0063(5) 0.0089(6)
C29 0.0354(7) 0.0466(8) 0.0313(7) -0.0218(6) 0.0030(6) -0.0048(6)
C32 0.0293(7) 0.0579(10) 0.0433(8) -0.0288(7) -0.0113(6) -0.0037(6)
C31 0.0379(7) 0.0409(8) 0.0328(7) -0.0208(6) -0.0176(6) 0.0205(6)
C1 0.0197(5) 0.0262(6) 0.0217(5) -0.0123(5) -0.0075(4) 0.0020(4)
C2 0.0249(6) 0.0278(6) 0.0237(6) -0.0092(5) -0.0098(5) -0.0006(5)
C3 0.0297(6) 0.0295(6) 0.0292(6) -0.0091(5) -0.0134(5) -0.0049(5)
C4 0.0284(6) 0.0337(7) 0.0264(6) -0.0125(5) -0.0134(5) 0.0000(5)
C5 0.0305(6) 0.0287(6) 0.0212(6) -0.0082(5) -0.0108(5) 0.0011(5)
C6 0.0235(6) 0.0260(6) 0.0224(6) -0.0109(5) -0.0062(4) 0.0006(4)
C13 0.0323(7) 0.0292(6) 0.0235(6) -0.0083(5) -0.0076(5) -0.0059(5)
C14 0.0376(8) 0.0380(8) 0.0390(8) -0.0147(6) 0.0030(6) -0.0081(6)
C15 0.0442(9) 0.0291(7) 0.0531(10) -0.0155(7) 0.0062(7) -0.0069(6)
C10 0.0413(8) 0.0436(8) 0.0332(7) -0.0084(6) -0.0235(6) -0.0056(6)
C12 0.0902(15) 0.0653(12) 0.0755(13) -0.0328(11) -0.0579(12) -0.0027(11)
C11 0.0363(9) 0.0794(13) 0.0542(10) -0.0162(9) -0.0270(8) -0.0026(8)
C7 0.0324(7) 0.0314(7) 0.0274(6) -0.0048(5) -0.0154(5) -0.0057(5)
C8 0.0572(10) 0.0490(9) 0.0248(7) -0.0088(6) -0.0100(7) -0.0007(7)
C9 0.0436(8) 0.0315(7) 0.0422(8) -0.0060(6) -0.0217(7) -0.0016(6)
C37 0.0189(5) 0.0290(6) 0.0195(5) -0.0117(5) -0.0064(4) 0.0048(4)
C42 0.0230(6) 0.0310(6) 0.0231(6) -0.0126(5) -0.0047(5) 0.0005(5)
C41 0.0215(6) 0.0331(7) 0.0253(6) -0.0129(5) -0.0009(5) -0.0018(5)
C40 0.0220(6) 0.0299(6) 0.0206(5) -0.0108(5) -0.0059(4) 0.0051(5)
C39 0.0244(6) 0.0281(6) 0.0293(6) -0.0157(5) -0.0080(5) 0.0031(5)
C38 0.0197(6) 0.0305(6) 0.0262(6) -0.0133(5) -0.0069(5) 0.0021(5)
C43 0.0212(6) 0.0411(8) 0.0457(8) -0.0261(7) -0.0036(5) -0.0022(5)
C44 0.0260(7) 0.0725(12) 0.0732(12) -0.0519(10) -0.0142(7) 0.0027(7)
C45 0.0394(9) 0.0461(9) 0.0602(11) -0.0145(8) 0.0004(8) -0.0157(7)
C46 0.0257(6) 0.0324(7) 0.0248(6) -0.0138(5) -0.0030(5) 0.0043(5)
C47 0.0339(7) 0.0517(9) 0.0442(8) -0.0339(7) -0.0045(6) 0.0050(6)
C48 0.0277(7) 0.0433(8) 0.0376(7) -0.0190(6) -0.0079(6) 0.0097(6)
C49 0.0275(6) 0.0383(7) 0.0333(7) -0.0221(6) 0.0015(5) -0.0053(5)
C50 0.0350(7) 0.0322(7) 0.0503(9) -0.0212(6) -0.0112(6) 0.0035(6)
C51 0.0430(8) 0.0447(8) 0.0332(7) -0.0156(6) -0.0077(6) -0.0146(6)
C34 0.0300(15) 0.0285(13) 0.0217(11) -0.0082(9) -0.0105(10) 0.0021(10)
C33 0.075(3) 0.0392(13) 0.0297(12) -0.0125(9) -0.0250(14) -0.0059(14)
C36 0.034(4) 0.044(4) 0.027(3) -0.011(3) -0.010(3) 0.001(3)
C35 0.069(6) 0.086(5) 0.032(3) -0.029(3) -0.027(4) 0.032(5)

loop_
_atom_type_symbol
_atom_type_description
_atom_type_scat_dispersion_real
_atom_type_scat_dispersion_imag
_atom_type_scat_source
C C 0.0181 0.0091 'International Tables Vol C Tables 4.2.6.8 and 6.1.1.4'
H H 0.0000 0.0000 'International Tables Vol C Tables 4.2.6.8 and 6.1.1.4'
N N 0.0311 0.0180 'International Tables Vol C Tables 4.2.6.8 and 6.1.1.4'
O O 0.0492 0.0322 'International Tables Vol C Tables 4.2.6.8 and 6.1.1.4'

loop_
_geom_angle_atom_site_label_1
_geom_angle_atom_site_label_2
_geom_angle_atom_site_label_3
_geom_angle
_geom_angle_site_symmetry_1
_geom_angle_site_symmetry_3
_geom_angle_publ_flag
C16 O1 C28 117.46(9) . . ?
C17 N1 C1 121.12(10) . . ?
C17 N1 H1 110.7(12) . . ?
C1 N1 H1 114.8(12) . . ?
C27 N2 C37 121.42(10) . . ?
C27 N2 H2 114.0(11) . . ?
C37 N2 H2 115.1(11) . . ?
C21 C16 O1 123.66(10) . . ?
C21 C16 C17 122.69(10) . . ?
O1 C16 C17 113.65(10) . . ?
C18 C17 N1 123.79(11) . . ?
C18 C17 C16 118.59(11) . . ?
N1 C17 C16 117.61(10) . . ?
C17 C18 C19 120.38(11) . . ?
C17 C18 H18 119.8 . . ?
C19 C18 H18 119.8 . . ?
C20 C19 C18 119.29(11) . . ?
C20 C19 C30 121.24(12) . . ?
C18 C19 C30 119.46(11) . . ?
C19 C20 C21 121.89(11) . . ?
C19 C20 H20 119.1 . . ?
C21 C20 H20 119.1 . . ?
C16 C21 C20 116.98(11) . . ?
C16 C21 C22 120.88(10) . . ?
C20 C21 C22 122.13(10) . . ?
C21 C22 C23 109.89(9) . . ?
C21 C22 C31 109.62(10) . . ?
C23 C22 C31 109.86(11) . . ?
C21 C22 C32 108.82(11) . . ?
C23 C22 C32 109.30(10) . . ?
C31 C22 C32 109.33(11) . . ?
C28 C23 C24 116.59(11) . . ?
C28 C23 C22 121.15(11) . . ?
C24 C23 C22 122.25(11) . . ?
C25 C24 C23 122.02(12) . . ?
C25 C24 H24 119.0 . . ?
C23 C24 H24 119.0 . . ?
C24 C25 C26 119.29(12) . . ?
C24 C25 C34 122.80(16) . . ?
C26 C25 C34 117.65(17) . . ?
C24 C25 C36 112.3(3) . . ?
C26 C25 C36 125.9(3) . . ?
C27 C26 C25 120.66(12) . . ?
C27 C26 H26 119.7 . . ?
C25 C26 H26 119.7 . . ?
C26 C27 N2 123.36(11) . . ?
C26 C27 C28 118.13(11) . . ?
N2 C27 C28 118.44(10) . . ?
C23 C28 O1 123.17(10) . . ?
C23 C28 C27 123.21(11) . . ?
O1 C28 C27 113.61(10) . . ?
C19 C30 C29 113.31(11) . . ?
C19 C30 H30A 108.9 . . ?
C29 C30 H30A 108.9 . . ?
C19 C30 H30B 108.9 . . ?
C29 C30 H30B 108.9 . . ?
H30A C30 H30B 107.7 . . ?
C30 C29 H29A 109.5 . . ?
C30 C29 H29B 109.5 . . ?
H29A C29 H29B 109.5 . . ?
C30 C29 H29C 109.5 . . ?
H29A C29 H29C 109.5 . . ?
H29B C29 H29C 109.5 . . ?
C22 C32 H32A 109.5 . . ?
C22 C32 H32B 109.5 . . ?
H32A C32 H32B 109.5 . . ?
C22 C32 H32C 109.5 . . ?
H32A C32 H32C 109.5 . . ?
H32B C32 H32C 109.5 . . ?
C22 C31 H31A 109.5 . . ?
C22 C31 H31B 109.5 . . ?
H31A C31 H31B 109.5 . . ?
C22 C31 H31C 109.5 . . ?
H31A C31 H31C 109.5 . . ?
H31B C31 H31C 109.5 . . ?
C6 C1 C2 121.14(11) . . ?
C6 C1 N1 119.14(11) . . ?
C2 C1 N1 119.63(10) . . ?
C3 C2 C1 118.37(11) . . ?
C3 C2 C7 119.51(11) . . ?
C1 C2 C7 122.07(11) . . ?
C4 C3 C2 121.94(12) . . ?
C4 C3 H3 119.0 . . ?
C2 C3 H3 119.0 . . ?
C5 C4 C3 118.27(11) . . ?
C5 C4 C10 121.68(12) . . ?
C3 C4 C10 119.98(12) . . ?
C4 C5 C6 122.02(11) . . ?
C4 C5 H5 119.0 . . ?
C6 C5 H5 119.0 . . ?
C5 C6 C1 118.08(11) . . ?
C5 C6 C13 120.31(11) . . ?
C1 C6 C13 121.55(11) . . ?
C6 C13 C14 112.56(11) . . ?
C6 C13 C15 110.75(11) . . ?
C14 C13 C15 110.33(12) . . ?
C6 C13 H13 107.7 . . ?
C14 C13 H13 107.7 . . ?
C15 C13 H13 107.7 . . ?
C13 C14 H14A 109.5 . . ?
C13 C14 H14B 109.5 . . ?
H14A C14 H14B 109.5 . . ?
C13 C14 H14C 109.5 . . ?
H14A C14 H14C 109.5 . . ?
H14B C14 H14C 109.5 . . ?
C13 C15 H15A 109.5 . . ?
C13 C15 H15B 109.5 . . ?
H15A C15 H15B 109.5 . . ?
C13 C15 H15C 109.5 . . ?
H15A C15 H15C 109.5 . . ?
H15B C15 H15C 109.5 . . ?
C11 C10 C4 109.73(12) . . ?
C11 C10 C12 111.26(16) . . ?
C4 C10 C12 112.18(13) . . ?
C11 C10 H10 107.8 . . ?
C4 C10 H10 107.8 . . ?
C12 C10 H10 107.8 . . ?
C10 C12 H12A 109.5 . . ?
C10 C12 H12B 109.5 . . ?
H12A C12 H12B 109.5 . . ?
C10 C12 H12C 109.5 . . ?
H12A C12 H12C 109.5 . . ?
H12B C12 H12C 109.5 . . ?
C10 C11 H11A 109.5 . . ?
C10 C11 H11B 109.5 . . ?
H11A C11 H11B 109.5 . . ?
C10 C11 H11C 109.5 . . ?
H11A C11 H11C 109.5 . . ?
H11B C11 H11C 109.5 . . ?
C2 C7 C9 111.89(11) . . ?
C2 C7 C8 110.26(12) . . ?
C9 C7 C8 110.96(12) . . ?
C2 C7 H7 107.9 . . ?
C9 C7 H7 107.9 . . ?
C8 C7 H7 107.9 . . ?
C7 C8 H8A 109.5 . . ?
C7 C8 H8B 109.5 . . ?
H8A C8 H8B 109.5 . . ?
C7 C8 H8C 109.5 . . ?
H8A C8 H8C 109.5 . . ?
H8B C8 H8C 109.5 . . ?
C7 C9 H9A 109.5 . . ?
C7 C9 H9B 109.5 . . ?
H9A C9 H9B 109.5 . . ?
C7 C9 H9C 109.5 . . ?
H9A C9 H9C 109.5 . . ?
H9B C9 H9C 109.5 . . ?
C38 C37 C42 120.65(11) . . ?
C38 C37 N2 120.59(11) . . ?
C42 C37 N2 118.75(11) . . ?
C41 C42 C37 118.32(11) . . ?
C41 C42 C49 119.87(11) . . ?
C37 C42 C49 121.81(11) . . ?
C40 C41 C42 122.43(12) . . ?
C40 C41 H41 118.8 . . ?
C42 C41 H41 118.8 . . ?
C39 C40 C41 117.86(11) . . ?
C39 C40 C46 122.81(11) . . ?
C41 C40 C46 119.34(11) . . ?
C40 C39 C38 122.06(12) . . ?
C40 C39 H39 119.0 . . ?
C38 C39 H39 119.0 . . ?
C39 C38 C37 118.68(11) . . ?
C39 C38 C43 118.89(11) . . ?
C37 C38 C43 122.42(11) . . ?
C45 C43 C38 111.47(12) . . ?
C45 C43 C44 111.06(14) . . ?
C38 C43 C44 110.25(12) . . ?
C45 C43 H43 108.0 . . ?
C38 C43 H43 108.0 . . ?
C44 C43 H43 108.0 . . ?
C43 C44 H44A 109.5 . . ?
C43 C44 H44B 109.5 . . ?
H44A C44 H44B 109.5 . . ?
C43 C44 H44C 109.5 . . ?
H44A C44 H44C 109.5 . . ?
H44B C44 H44C 109.5 . . ?
C43 C45 H45A 109.5 . . ?
C43 C45 H45B 109.5 . . ?
H45A C45 H45B 109.5 . . ?
C43 C45 H45C 109.5 . . ?
H45A C45 H45C 109.5 . . ?
H45B C45 H45C 109.5 . . ?
C47 C46 C40 114.30(11) . . ?
C47 C46 C48 110.32(12) . . ?
C40 C46 C48 110.56(10) . . ?
C47 C46 H46 107.1 . . ?
C40 C46 H46 107.1 . . ?
C48 C46 H46 107.1 . . ?
C46 C47 H47A 109.5 . . ?
C46 C47 H47B 109.5 . . ?
H47A C47 H47B 109.5 . . ?
C46 C47 H47C 109.5 . . ?
H47A C47 H47C 109.5 . . ?
H47B C47 H47C 109.5 . . ?
C46 C48 H48A 109.5 . . ?
C46 C48 H48B 109.5 . . ?
H48A C48 H48B 109.5 . . ?
C46 C48 H48C 109.5 . . ?
H48A C48 H48C 109.5 . . ?
H48B C48 H48C 109.5 . . ?
C42 C49 C50 111.86(11) . . ?
C42 C49 C51 111.64(12) . . ?
C50 C49 C51 110.18(12) . . ?
C42 C49 H49 107.7 . . ?
C50 C49 H49 107.7 . . ?
C51 C49 H49 107.7 . . ?
C49 C50 H50A 109.5 . . ?
C49 C50 H50B 109.5 . . ?
H50A C50 H50B 109.5 . . ?
C49 C50 H50C 109.5 . . ?
H50A C50 H50C 109.5 . . ?
H50B C50 H50C 109.5 . . ?
C49 C51 H51A 109.5 . . ?
C49 C51 H51B 109.5 . . ?
H51A C51 H51B 109.5 . . ?
C49 C51 H51C 109.5 . . ?
H51A C51 H51C 109.5 . . ?
H51B C51 H51C 109.5 . . ?
C33 C34 C25 111.7(2) . . ?
C33 C34 H34A 109.3 . . ?
C25 C34 H34A 109.3 . . ?
C33 C34 H34B 109.3 . . ?
C25 C34 H34B 109.3 . . ?
H34A C34 H34B 107.9 . . ?
C34 C33 H33A 109.5 . . ?
C34 C33 H33B 109.5 . . ?
H33A C33 H33B 109.5 . . ?
C34 C33 H33C 109.5 . . ?
H33A C33 H33C 109.5 . . ?
H33B C33 H33C 109.5 . . ?
C35 C36 C25 113.0(6) . . ?
C35 C36 H36A 109.0 . . ?
C25 C36 H36A 109.0 . . ?
C35 C36 H36B 109.0 . . ?
C25 C36 H36B 109.0 . . ?
H36A C36 H36B 107.8 . . ?
C36 C35 H35A 109.5 . . ?
C36 C35 H35B 109.5 . . ?
H35A C35 H35B 109.5 . . ?
C36 C35 H35C 109.5 . . ?
H35A C35 H35C 109.5 . . ?
H35B C35 H35C 109.5 . . ?

loop_
_geom_bond_atom_site_label_1
_geom_bond_atom_site_label_2
_geom_bond_distance
_geom_bond_site_symmetry_2
_geom_bond_publ_flag
O1 C16 1.3825(13) . ?
O1 C28 1.3827(13) . ?
N1 C17 1.3962(15) . ?
N1 C1 1.4361(14) . ?
N1 H1 0.889(19) . ?
N2 C27 1.3931(15) . ?
N2 C37 1.4346(14) . ?
N2 H2 0.877(18) . ?
C16 C21 1.3799(16) . ?
C16 C17 1.4059(16) . ?
C17 C18 1.3855(16) . ?
C18 C19 1.4009(18) . ?
C18 H18 0.9500 . ?
C19 C20 1.3861(18) . ?
C19 C30 1.5147(17) . ?
C20 C21 1.4077(16) . ?
C20 H20 0.9500 . ?
C21 C22 1.5315(16) . ?
C22 C23 1.5327(16) . ?
C22 C31 1.5355(18) . ?
C22 C32 1.5386(19) . ?
C23 C28 1.3819(16) . ?
C23 C24 1.4065(17) . ?
C24 C25 1.3922(19) . ?
C24 H24 0.9500 . ?
C25 C26 1.3920(18) . ?
C25 C34 1.539(3) . ?
C25 C36 1.537(7) . ?
C26 C27 1.3910(17) . ?
C26 H26 0.9500 . ?
C27 C28 1.4054(16) . ?
C30 C29 1.517(2) . ?
C30 H30A 0.9900 . ?
C30 H30B 0.9900 . ?
C29 H29A 0.9800 . ?
C29 H29B 0.9800 . ?
C29 H29C 0.9800 . ?
C32 H32A 0.9800 . ?
C32 H32B 0.9800 . ?
C32 H32C 0.9800 . ?
C31 H31A 0.9800 . ?
C31 H31B 0.9800 . ?
C31 H31C 0.9800 . ?
C1 C6 1.4011(17) . ?
C1 C2 1.4027(17) . ?
C2 C3 1.3913(17) . ?
C2 C7 1.5223(17) . ?
C3 C4 1.3917(18) . ?
C3 H3 0.9500 . ?
C4 C5 1.3880(19) . ?
C4 C10 1.5199(17) . ?
C5 C6 1.3987(17) . ?
C5 H5 0.9500 . ?
C6 C13 1.5235(17) . ?
C13 C14 1.5237(19) . ?
C13 C15 1.525(2) . ?
C13 H13 1.0000 . ?
C14 H14A 0.9800 . ?
C14 H14B 0.9800 . ?
C14 H14C 0.9800 . ?
C15 H15A 0.9800 . ?
C15 H15B 0.9800 . ?
C15 H15C 0.9800 . ?
C10 C11 1.519(2) . ?
C10 C12 1.523(2) . ?
C10 H10 1.0000 . ?
C12 H12A 0.9800 . ?
C12 H12B 0.9800 . ?
C12 H12C 0.9800 . ?
C11 H11A 0.9800 . ?
C11 H11B 0.9800 . ?
C11 H11C 0.9800 . ?
C7 C9 1.523(2) . ?
C7 C8 1.528(2) . ?
C7 H7 1.0000 . ?
C8 H8A 0.9800 . ?
C8 H8B 0.9800 . ?
C8 H8C 0.9800 . ?
C9 H9A 0.9800 . ?
C9 H9B 0.9800 . ?
C9 H9C 0.9800 . ?
C37 C38 1.3991(18) . ?
C37 C42 1.4053(17) . ?
C42 C41 1.3929(17) . ?
C42 C49 1.5205(18) . ?
C41 C40 1.3913(18) . ?
C41 H41 0.9500 . ?
C40 C39 1.3869(18) . ?
C40 C46 1.5242(16) . ?
C39 C38 1.3981(16) . ?
C39 H39 0.9500 . ?
C38 C43 1.5199(18) . ?
C43 C45 1.519(2) . ?
C43 C44 1.533(2) . ?
C43 H43 1.0000 . ?
C44 H44A 0.9800 . ?
C44 H44B 0.9800 . ?
C44 H44C 0.9800 . ?
C45 H45A 0.9800 . ?
C45 H45B 0.9800 . ?
C45 H45C 0.9800 . ?
C46 C47 1.522(2) . ?
C46 C48 1.5313(19) . ?
C46 H46 1.0000 . ?
C47 H47A 0.9800 . ?
C47 H47B 0.9800 . ?
C47 H47C 0.9800 . ?
C48 H48A 0.9800 . ?
C48 H48B 0.9800 . ?
C48 H48C 0.9800 . ?
C49 C50 1.527(2) . ?
C49 C51 1.531(2) . ?
C49 H49 1.0000 . ?
C50 H50A 0.9800 . ?
C50 H50B 0.9800 . ?
C50 H50C 0.9800 . ?
C51 H51A 0.9800 . ?
C51 H51B 0.9800 . ?
C51 H51C 0.9800 . ?
C34 C33 1.510(4) . ?
C34 H34A 0.9900 . ?
C34 H34B 0.9900 . ?
C33 H33A 0.9800 . ?
C33 H33B 0.9800 . ?
C33 H33C 0.9800 . ?
C36 C35 1.502(10) . ?
C36 H36A 0.9900 . ?
C36 H36B 0.9900 . ?
C35 H35A 0.9800 . ?
C35 H35B 0.9800 . ?
C35 H35C 0.9800 . ?

loop_
_geom_torsion_atom_site_label_1
_geom_torsion_atom_site_label_2
_geom_torsion_atom_site_label_3
_geom_torsion_atom_site_label_4
_geom_torsion
_geom_torsion_site_symmetry_1
_geom_torsion_site_symmetry_2
_geom_torsion_site_symmetry_3
_geom_torsion_site_symmetry_4
_geom_torsion_publ_flag
C28 O1 C16 C21 16.73(16) . . . . ?
C28 O1 C16 C17 -162.60(10) . . . . ?
C1 N1 C17 C18 -23.79(17) . . . . ?
C1 N1 C17 C16 157.40(11) . . . . ?
C21 C16 C17 C18 3.42(17) . . . . ?
O1 C16 C17 C18 -177.25(10) . . . . ?
C21 C16 C17 N1 -177.71(11) . . . . ?
O1 C16 C17 N1 1.62(15) . . . . ?
N1 C17 C18 C19 -178.25(11) . . . . ?
C16 C17 C18 C19 0.54(18) . . . . ?
C17 C18 C19 C20 -2.93(19) . . . . ?
C17 C18 C19 C30 177.60(12) . . . . ?
C18 C19 C20 C21 1.6(2) . . . . ?
C30 C19 C20 C21 -178.99(12) . . . . ?
O1 C16 C21 C20 176.04(10) . . . . ?
C17 C16 C21 C20 -4.70(18) . . . . ?
O1 C16 C21 C22 -2.66(18) . . . . ?
C17 C16 C21 C22 176.60(11) . . . . ?
C19 C20 C21 C16 2.16(19) . . . . ?
C19 C20 C21 C22 -179.15(12) . . . . ?
C16 C21 C22 C23 -13.47(16) . . . . ?
C20 C21 C22 C23 167.90(11) . . . . ?
C16 C21 C22 C31 -134.30(12) . . . . ?
C20 C21 C22 C31 47.07(16) . . . . ?
C16 C21 C22 C32 106.17(13) . . . . ?
C20 C21 C22 C32 -72.46(15) . . . . ?
C21 C22 C23 C28 17.07(16) . . . . ?
C31 C22 C23 C28 137.75(12) . . . . ?
C32 C22 C23 C28 -102.29(14) . . . . ?
C21 C22 C23 C24 -163.66(12) . . . . ?
C31 C22 C23 C24 -42.98(17) . . . . ?
C32 C22 C23 C24 76.98(16) . . . . ?
C28 C23 C24 C25 0.5(2) . . . . ?
C22 C23 C24 C25 -178.81(13) . . . . ?
C23 C24 C25 C26 2.0(2) . . . . ?
C23 C24 C25 C34 -172.1(2) . . . . ?
C23 C24 C25 C36 165.2(5) . . . . ?
C24 C25 C26 C27 -2.3(2) . . . . ?
C34 C25 C26 C27 172.12(18) . . . . ?
C36 C25 C26 C27 -162.9(6) . . . . ?
C25 C26 C27 N2 -176.87(13) . . . . ?
C25 C26 C27 C28 0.0(2) . . . . ?
C37 N2 C27 C26 -13.46(18) . . . . ?
C37 N2 C27 C28 169.64(11) . . . . ?
C24 C23 C28 O1 175.83(11) . . . . ?
C22 C23 C28 O1 -4.86(18) . . . . ?
C24 C23 C28 C27 -2.87(19) . . . . ?
C22 C23 C28 C27 176.44(11) . . . . ?
C16 O1 C28 C23 -12.79(16) . . . . ?
C16 O1 C28 C27 166.02(10) . . . . ?
C26 C27 C28 C23 2.64(18) . . . . ?
N2 C27 C28 C23 179.71(11) . . . . ?
C26 C27 C28 O1 -176.17(11) . . . . ?
N2 C27 C28 O1 0.90(16) . . . . ?
C20 C19 C30 C29 120.15(15) . . . . ?
C18 C19 C30 C29 -60.39(17) . . . . ?
C17 N1 C1 C6 100.91(13) . . . . ?
C17 N1 C1 C2 -82.55(14) . . . . ?
C6 C1 C2 C3 4.14(18) . . . . ?
N1 C1 C2 C3 -172.33(11) . . . . ?
C6 C1 C2 C7 -178.30(11) . . . . ?
N1 C1 C2 C7 5.23(18) . . . . ?
C1 C2 C3 C4 -1.6(2) . . . . ?
C7 C2 C3 C4 -179.22(12) . . . . ?
C2 C3 C4 C5 -2.0(2) . . . . ?
C2 C3 C4 C10 174.92(13) . . . . ?
C3 C4 C5 C6 3.3(2) . . . . ?
C10 C4 C5 C6 -173.63(13) . . . . ?
C4 C5 C6 C1 -0.80(19) . . . . ?
C4 C5 C6 C13 176.52(12) . . . . ?
C2 C1 C6 C5 -2.98(18) . . . . ?
N1 C1 C6 C5 173.51(11) . . . . ?
C2 C1 C6 C13 179.74(11) . . . . ?
N1 C1 C6 C13 -3.77(17) . . . . ?
C5 C6 C13 C14 63.72(16) . . . . ?
C1 C6 C13 C14 -119.06(14) . . . . ?
C5 C6 C13 C15 -60.32(16) . . . . ?
C1 C6 C13 C15 116.91(14) . . . . ?
C5 C4 C10 C11 107.35(16) . . . . ?
C3 C4 C10 C11 -69.48(18) . . . . ?
C5 C4 C10 C12 -128.44(16) . . . . ?
C3 C4 C10 C12 54.7(2) . . . . ?
C3 C2 C7 C9 -46.82(17) . . . . ?
C1 C2 C7 C9 135.65(13) . . . . ?
C3 C2 C7 C8 77.19(16) . . . . ?
C1 C2 C7 C8 -100.34(15) . . . . ?
C27 N2 C37 C38 -76.39(15) . . . . ?
C27 N2 C37 C42 104.28(13) . . . . ?
C38 C37 C42 C41 0.61(18) . . . . ?
N2 C37 C42 C41 179.94(11) . . . . ?
C38 C37 C42 C49 -178.98(12) . . . . ?
N2 C37 C42 C49 0.35(18) . . . . ?
C37 C42 C41 C40 -0.86(19) . . . . ?
C49 C42 C41 C40 178.74(12) . . . . ?
C42 C41 C40 C39 0.43(19) . . . . ?
C42 C41 C40 C46 -179.17(12) . . . . ?
C41 C40 C39 C38 0.26(19) . . . . ?
C46 C40 C39 C38 179.85(11) . . . . ?
C40 C39 C38 C37 -0.49(19) . . . . ?
C40 C39 C38 C43 179.08(12) . . . . ?
C42 C37 C38 C39 0.04(18) . . . . ?
N2 C37 C38 C39 -179.28(11) . . . . ?
C42 C37 C38 C43 -179.52(12) . . . . ?
N2 C37 C38 C43 1.16(18) . . . . ?
C39 C38 C43 C45 63.27(17) . . . . ?
C37 C38 C43 C45 -117.17(15) . . . . ?
C39 C38 C43 C44 -60.55(16) . . . . ?
C37 C38 C43 C44 119.01(14) . . . . ?
C39 C40 C46 C47 16.37(18) . . . . ?
C41 C40 C46 C47 -164.05(12) . . . . ?
C39 C40 C46 C48 -108.81(14) . . . . ?
C41 C40 C46 C48 70.77(15) . . . . ?
C41 C42 C49 C50 68.25(16) . . . . ?
C37 C42 C49 C50 -112.18(13) . . . . ?
C41 C42 C49 C51 -55.74(16) . . . . ?
C37 C42 C49 C51 123.84(13) . . . . ?
C24 C25 C34 C33 -106.2(3) . . . . ?
C26 C25 C34 C33 79.6(4) . . . . ?
C24 C25 C36 C35 -167.4(9) . . . . ?
C26 C25 C36 C35 -5.5(14) . . . . ?
